data_9015584
loop_
_publ_author_name
'Callegari, A.'
'Mazzi, F.'
'Ungaretti, P.'

_publ_section_title
;
 The crystal structure of orthorhombic calzirtite from Val Malenco (Italy)
 Note: crystal n.2
;
_journal_name_full 'Neues Jahrbuch fur Mineralogie, Monatshefte'
_journal_page_first 467
_journal_page_last 480
_journal_volume 1997
_journal_year 1997
_chemical_compound_source 'Rocca Castellaccio, Val Malenco, Sondrio, Italy'
_chemical_formula_sum 'Ca O8 Ti Zr2.5'
_chemical_name_mineral Calzirtite
_space_group_IT_number 142
_symmetry_space_group_name_Hall '-I 4bd 2c'
_symmetry_space_group_name_H-M 'I 41/a c d :2'
_cell_angle_alpha 90
_cell_angle_beta 90
_cell_angle_gamma 90
_cell_length_a 15.207
_cell_length_b 15.207
_cell_length_c 10.114
_cell_formula_units_Z 16
_cell_volume 2338.891
_database_code_amcsd 0019377
_exptl_crystal_density_diffrn 5.044
_cod_original_sg_symbol_H-M 'I 41/a c d'
_cod_original_formula_sum 'Zr2.5 Ti Ca O8'
_cod_database_code 9015584

loop_
_space_group_symop_operation_xyz
x,y,z
1/2+x,1/2+y,1/2+z
1/4-y,3/4-x,3/4+z
3/4-y,1/4-x,1/4+z
1/4+y,3/4+x,3/4-z
3/4+y,1/4+x,1/4-z
1/4+y,3/4-x,1/4-z
3/4+y,1/4-x,3/4-z
1/4-y,3/4+x,1/4+z
3/4-y,1/4+x,3/4+z
1/2+x,-y,z
+x,1/2-y,1/2+z
1/2-x,y,-z
-x,1/2+y,1/2-z
1/2+x,y,1/2-z
+x,1/2+y,-z
1/2-x,-y,1/2+z
-x,1/2-y,+z
1/4+y,1/4+x,1/4+z
3/4+y,3/4+x,3/4+z
1/4-y,1/4-x,1/4-z
3/4-y,3/4-x,3/4-z
1/4-y,1/4+x,3/4-z
3/4-y,3/4+x,1/4-z
1/4+y,1/4-x,3/4+z
3/4+y,3/4-x,1/4+z
-x,y,1/2+z
1/2-x,1/2+y,+z
x,-y,1/2-z
1/2+x,1/2-y,-z
-x,-y,-z
1/2-x,1/2-y,1/2-z

loop_
_atom_site_label
_atom_site_fract_x
_atom_site_fract_y
_atom_site_fract_z
_atom_site_occupancy
_atom_site_U_iso_or_equiv
ZrM1 0.01340 0.26340 0.12500 0.50000 0.01070
TiM2 0.16790 0.41790 0.12500 1.00000 0.00970
CaM3 0.33210 0.58210 0.12500 1.00000 0.01010
ZrM4 0.16180 0.26780 0.36050 1.00000 0.00760
O1 0.28780 0.00000 0.25000 1.00000 0.01200
O2 0.56980 0.00000 0.25000 1.00000 0.01000
O3 0.24320 0.32780 0.20530 1.00000 0.01100
O4 0.11380 0.33240 -0.00100 1.00000 0.01300
O5 0.06560 0.32960 0.49450 1.00000 0.01000

loop_
_cod_related_entry_id
_cod_related_entry_database
_cod_related_entry_code
1 AMCSD 0019377
